data_7020470
loop_
_publ_author_name
'Ruiz, Jos\'e'
'Mota, Antonio J.'
'Rodr\'iguez-Di\'eguez, Antonio'
'Oyarzabal, Itziar'
'Seco, Jos\'e M'
'Colacio, Enrique'

_publ_section_title
;
 Rational design of ferromagnetic coupled diphenoxocarboxylate triply
 bridged dinuclear nickel(ii) complexes: orbital countercomplementarity of
 the bridging ligands.
;
_journal_issue 47
_journal_name_full 'Dalton transactions (Cambridge, England : 2003)'
_journal_page_first 14265
_journal_page_last 14273
_journal_paper_doi 10.1039/c2dt31643a
_journal_volume 41
_journal_year 2012
_chemical_formula_sum 'C27 H44 N4 Ni2 O11'
_chemical_formula_weight 718.08
_chemical_name_systematic
;
?
;
_space_group_IT_number 14
_symmetry_cell_setting monoclinic
_symmetry_space_group_name_Hall '-P 2ybc'
_symmetry_space_group_name_H-M 'P 1 21/c 1'
_atom_sites_solution_hydrogens geom
_atom_sites_solution_primary direct
_atom_sites_solution_secondary difmap
_audit_creation_method SHELXL-97
_cell_angle_alpha 90.00
_cell_angle_beta 123.340(15)
_cell_angle_gamma 90.00
_cell_formula_units_Z 4
_cell_length_a 12.782(5)
_cell_length_b 13.864(5)
_cell_length_c 20.835(5)
_cell_measurement_reflns_used 9033
_cell_measurement_temperature 100(2)
_cell_measurement_theta_max 27.13
_cell_measurement_theta_min 2.17
_cell_volume 3084.5(19)
_computing_cell_refinement 'Bruker smart'
_computing_data_collection 'Bruker smart'
_computing_data_reduction 'Bruker smart'
_computing_molecular_graphics 'Bruker SHELXTL'
_computing_publication_material 'SHELXL-97 (Sheldrick, 1997)'
_computing_structure_refinement 'SHELXL-97 (Sheldrick, 1997)'
_computing_structure_solution 'SHELXL-97 (Sheldrick, 1990)'
_diffrn_ambient_temperature 100(2)
_diffrn_measured_fraction_theta_full 0.986
_diffrn_measured_fraction_theta_max 0.986
_diffrn_measurement_device_type 'Bruker Axs APEX automatic diffractometer'
_diffrn_measurement_method 'phi and omega scans'
_diffrn_radiation_monochromator graphite
_diffrn_radiation_source 'fine-focus sealed tube'
_diffrn_radiation_type MoK\a
_diffrn_radiation_wavelength 0.71069
_diffrn_reflns_av_R_equivalents 0.0411
_diffrn_reflns_av_sigmaI/netI 0.0330
_diffrn_reflns_limit_h_max 16
_diffrn_reflns_limit_h_min -16
_diffrn_reflns_limit_k_max 17
_diffrn_reflns_limit_k_min -18
_diffrn_reflns_limit_l_max 26
_diffrn_reflns_limit_l_min -26
_diffrn_reflns_number 34809
_diffrn_reflns_theta_full 27.50
_diffrn_reflns_theta_max 27.50
_diffrn_reflns_theta_min 1.88
_exptl_absorpt_coefficient_mu 1.286
_exptl_absorpt_correction_T_max 0.746
_exptl_absorpt_correction_T_min 0.635
_exptl_absorpt_correction_type empirical
_exptl_absorpt_process_details 'Bruker SADABS (Bruker, 1999)'
_exptl_crystal_colour Blue-green
_exptl_crystal_density_diffrn 1.546
_exptl_crystal_density_method 'not measured'
_exptl_crystal_description Prismatic
_exptl_crystal_F_000 1512
_exptl_crystal_size_max 0.40
_exptl_crystal_size_mid 0.19
_exptl_crystal_size_min 0.10
_refine_diff_density_max 0.960
_refine_diff_density_min -0.311
_refine_diff_density_rms 0.083
_refine_ls_extinction_method none
_refine_ls_goodness_of_fit_ref 1.046
_refine_ls_hydrogen_treatment mixed
_refine_ls_matrix_type full
_refine_ls_number_parameters 421
_refine_ls_number_reflns 6993
_refine_ls_number_restraints 0
_refine_ls_restrained_S_all 1.046
_refine_ls_R_factor_all 0.0459
_refine_ls_R_factor_gt 0.0368
_refine_ls_shift/su_max 0.001
_refine_ls_shift/su_mean 0.000
_refine_ls_structure_factor_coef Fsqd
_refine_ls_weighting_details 'calc w=1/[\s^2^(Fo^2^)+(0.0481P)^2^+1.8363P] where P=(Fo^2^+2Fc^2^)/3'
_refine_ls_weighting_scheme calc
_refine_ls_wR_factor_gt 0.0886
_refine_ls_wR_factor_ref 0.0938
_reflns_number_gt 5871
_reflns_number_total 6993
_reflns_threshold_expression >2sigma(I)
_cod_data_source_file c2dt31643a.txt
_cod_data_source_block Compound1
_cod_depositor_comments
;
The following automatic conversions were performed:

'_symmetry_cell_setting' value 'Monoclinic' changed to 'monoclinic'
according to /home/saulius/struct/CIF-dictionaries/cif_core.dic
dictionary named 'cif_core.dic' version 2.4.2 from
2011-04-26.

'_exptl_absorpt_correction_type' value 'Empirical'
changed to 'empirical' according to
/home/saulius/struct/CIF-dictionaries/cif_core.dic dictionary named
'cif_core.dic' version 2.4.2 from 2011-04-26.

Automatic conversion script
Id: cif_fix_values 1891 2012-01-12 08:04:46Z andrius 
;
_cod_original_cell_volume 3084.5(18)
_cod_original_sg_symbol_H-M P21/c
_cod_database_code 7020470

loop_
_symmetry_equiv_pos_as_xyz
'x, y, z'
'-x, y+1/2, -z+1/2'
'-x, -y, -z'
'x, -y-1/2, z-1/2'

loop_
_atom_site_label
_atom_site_type_symbol
_atom_site_fract_x
_atom_site_fract_y
_atom_site_fract_z
_atom_site_U_iso_or_equiv
_atom_site_adp_type
_atom_site_occupancy
_atom_site_symmetry_multiplicity
_atom_site_calc_flag
_atom_site_refinement_flags
Ni1 Ni 0.28383(2) 0.239821(19) 0.015445(15) 0.01456(8) Uani 1 1 d .
Ni2 Ni 0.49798(2) 0.379310(19) 0.103449(15) 0.01465(8) Uani 1 1 d .
C1A C 0.32776(19) 0.35672(15) 0.14629(11) 0.0152(4) Uani 1 1 d .
C2A C 0.3709(2) 0.45057(16) 0.17385(12) 0.0165(4) Uani 1 1 d .
C3A C 0.3083(2) 0.51003(16) 0.19554(12) 0.0195(5) Uani 1 1 d .
H3A H 0.3366 0.5726 0.2120 0.023 Uiso 1 1 calc R
C3B C 0.2425(2) 0.44960(16) -0.01555(12) 0.0173(4) Uani 1 1 d .
C4A C 0.2029(2) 0.47629(16) 0.19269(12) 0.0197(5) Uani 1 1 d .
C4B C 0.1576(2) 0.53634(17) -0.04384(16) 0.0308(6) Uani 1 1 d .
H4B1 H 0.1245 0.5465 -0.0973 0.046 Uiso 1 1 d R
H4B2 H 0.2041 0.5922 -0.0150 0.046 Uiso 1 1 d R
H4B3 H 0.0898 0.5256 -0.0372 0.046 Uiso 1 1 d R
C5A C 0.1625(2) 0.38242(16) 0.16801(12) 0.0189(4) Uani 1 1 d .
H5A H 0.0934 0.3590 0.1670 0.023 Uiso 1 1 calc R
C6A C 0.2239(2) 0.32245(15) 0.14466(12) 0.0167(4) Uani 1 1 d .
C7A C 0.1865(2) 0.21930(16) 0.11962(13) 0.0190(4) Uani 1 1 d .
H7A1 H 0.2584 0.1779 0.1512 0.023 Uiso 1 1 calc R
H7A2 H 0.1219 0.2010 0.1282 0.023 Uiso 1 1 calc R
C8A C 0.1209(2) 0.09825(16) 0.01992(14) 0.0239(5) Uani 1 1 d .
H8A1 H 0.0727 0.0887 -0.0353 0.029 Uiso 1 1 calc R
H8A2 H 0.0734 0.0715 0.0394 0.029 Uiso 1 1 calc R
C9A C 0.2452(2) 0.04471(17) 0.05603(14) 0.0251(5) Uani 1 1 d .
H9A1 H 0.2801 0.0360 0.1104 0.030 Uiso 1 1 calc R
H9A2 H 0.2295 -0.0188 0.0329 0.030 Uiso 1 1 calc R
C10A C 0.3466(2) 0.05457(16) -0.01687(13) 0.0208(5) Uani 1 1 d .
H10A H 0.3493 -0.0153 -0.0134 0.025 Uiso 1 1 calc R
H10B H 0.4235 0.0761 -0.0112 0.025 Uiso 1 1 calc R
C11A C 0.2365(2) 0.08443(16) -0.09517(13) 0.0212(5) Uani 1 1 d .
H11A H 0.2532 0.0672 -0.1339 0.025 Uiso 1 1 calc R
H11B H 0.1625 0.0494 -0.1064 0.025 Uiso 1 1 calc R
C12A C 0.2760(2) 0.24643(16) -0.12981(12) 0.0180(4) Uani 1 1 d .
H12A H 0.2643 0.3145 -0.1248 0.022 Uiso 1 1 calc R
H12B H 0.2335 0.2328 -0.1843 0.022 Uiso 1 1 calc R
C13A C 0.4137(2) 0.22917(15) -0.09329(12) 0.0158(4) Uani 1 1 d .
C14A C 0.4569(2) 0.20367(15) -0.13979(12) 0.0181(4) Uani 1 1 d .
H14A H 0.3990 0.1906 -0.1915 0.022 Uiso 1 1 calc R
C15A C 0.5834(2) 0.19726(15) -0.11101(13) 0.0184(4) Uani 1 1 d .
C16A C 0.6677(2) 0.21137(15) -0.03210(12) 0.0174(4) Uani 1 1 d .
H16A H 0.7531 0.2063 -0.0112 0.021 Uiso 1 1 calc R
C17A C 0.6272(2) 0.23269(15) 0.01570(12) 0.0160(4) Uani 1 1 d .
C18A C 0.4980(2) 0.24665(14) -0.01490(12) 0.0154(4) Uani 1 1 d .
C19A C 0.1345(2) 0.54389(18) 0.21511(14) 0.0274(5) Uani 1 1 d .
H19A H 0.0832 0.5874 0.1734 0.041 Uiso 1 1 d R
H19B H 0.1946 0.5801 0.2598 0.041 Uiso 1 1 d R
H19C H 0.0827 0.5071 0.2263 0.041 Uiso 1 1 d R
C20A C 0.6293(2) 0.17883(18) -0.16287(13) 0.0245(5) Uani 1 1 d .
H20A H 0.6020 0.1162 -0.1858 0.037 Uiso 1 1 d R
H20B H 0.7191 0.1815 -0.1333 0.037 Uiso 1 1 d R
H20C H 0.5960 0.2270 -0.2025 0.037 Uiso 1 1 d R
C21A C 0.5037(2) 0.57692(16) 0.17674(14) 0.0239(5) Uani 1 1 d .
H21A H 0.4326 0.6057 0.1321 0.036 Uiso 1 1 d R
H21B H 0.5764 0.5851 0.1747 0.036 Uiso 1 1 d R
H21C H 0.5175 0.6075 0.2221 0.036 Uiso 1 1 d R
C31A C 0.0168(2) 0.25245(17) -0.00978(14) 0.0232(5) Uani 1 1 d .
H31A H -0.0165 0.2428 -0.0633 0.035 Uiso 1 1 d R
H31B H 0.0276 0.3202 0.0015 0.035 Uiso 1 1 d R
H31C H -0.0401 0.2263 0.0022 0.035 Uiso 1 1 d R
C32A C 0.4654(2) 0.08634(17) 0.11889(13) 0.0261(5) Uani 1 1 d .
H32A H 0.4875 0.0194 0.1297 0.039 Uiso 1 1 d R
H32B H 0.4641 0.1147 0.1605 0.039 Uiso 1 1 d R
H32C H 0.5259 0.1191 0.1131 0.039 Uiso 1 1 d R
C33A C 0.0763(2) 0.20746(18) -0.15563(13) 0.0238(5) Uani 1 1 d .
H33A H 0.0529 0.1840 -0.2052 0.036 Uiso 1 1 d R
H33B H 0.0595 0.2754 -0.1588 0.036 Uiso 1 1 d R
H33C H 0.0288 0.1743 -0.1393 0.036 Uiso 1 1 d R
C41A C 0.8349(2) 0.21314(18) 0.12764(14) 0.0243(5) Uani 1 1 d .
H41A H 0.8368 0.1486 0.1116 0.036 Uiso 1 1 d R
H41B H 0.8791 0.2153 0.1826 0.036 Uiso 1 1 d R
H41C H 0.8741 0.2561 0.1108 0.036 Uiso 1 1 d R
N1A N 0.13900(17) 0.20317(13) 0.03673(11) 0.0186(4) Uani 1 1 d .
N1N N -0.12043(18) 0.49709(15) 0.28565(12) 0.0268(4) Uani 1 1 d .
N2A N 0.33972(18) 0.09512(13) 0.04685(11) 0.0198(4) Uani 1 1 d .
N3A N 0.21158(16) 0.19009(13) -0.09941(10) 0.0175(4) Uani 1 1 d .
O1A O 0.38635(13) 0.30187(10) 0.12282(8) 0.0149(3) Uani 1 1 d .
O1B O 0.19365(14) 0.36798(11) -0.02897(9) 0.0182(3) Uani 1 1 d .
O1N O -0.18407(18) 0.44678(14) 0.30167(10) 0.0374(5) Uani 1 1 d .
O1W O 0.65389(15) 0.31247(13) 0.19511(9) 0.0191(3) Uani 1 1 d .
O2A O 0.48077(14) 0.47527(10) 0.17869(8) 0.0174(3) Uani 1 1 d .
O2B O 0.35982(13) 0.46602(11) 0.02045(8) 0.0184(3) Uani 1 1 d .
O2N O -0.03301(16) 0.54682(13) 0.33605(11) 0.0362(4) Uani 1 1 d .
O2W O 0.61861(16) 0.46402(13) 0.09444(11) 0.0255(4) Uani 1 1 d .
O3A O 0.45726(14) 0.27007(11) 0.03009(8) 0.0170(3) Uani 1 1 d .
O3N O -0.14382(19) 0.4949(2) 0.21925(11) 0.0596(7) Uani 1 1 d .
O4A O 0.70807(14) 0.24206(12) 0.09442(9) 0.0227(4) Uani 1 1 d .
H11W H 0.685(3) 0.280(2) 0.1755(19) 0.047(10) Uiso 1 1 d .
H22W H 0.614(3) 0.481(2) 0.0538(18) 0.035(8) Uiso 1 1 d .
H12W H 0.704(3) 0.354(3) 0.224(2) 0.057(11) Uiso 1 1 d .
H21W H 0.694(3) 0.469(2) 0.1316(19) 0.044(9) Uiso 1 1 d .

loop_
_atom_site_aniso_label
_atom_site_aniso_U_11
_atom_site_aniso_U_22
_atom_site_aniso_U_33
_atom_site_aniso_U_23
_atom_site_aniso_U_13
_atom_site_aniso_U_12
Ni1 0.01329(14) 0.01503(14) 0.01540(15) -0.00084(10) 0.00791(12) -0.00041(10)
Ni2 0.01363(14) 0.01757(15) 0.01342(14) -0.00004(10) 0.00786(12) -0.00133(10)
C1A 0.0148(10) 0.0191(10) 0.0113(9) 0.0016(8) 0.0068(8) 0.0020(8)
C2A 0.0156(10) 0.0211(11) 0.0122(10) 0.0020(8) 0.0072(8) -0.0005(8)
C3A 0.0215(11) 0.0176(11) 0.0166(10) -0.0022(8) 0.0087(9) 0.0010(9)
C3B 0.0200(11) 0.0193(11) 0.0130(10) 0.0010(8) 0.0093(9) 0.0008(9)
C4A 0.0184(11) 0.0241(12) 0.0163(10) 0.0005(9) 0.0093(9) 0.0047(9)
C4B 0.0244(13) 0.0199(12) 0.0400(15) 0.0024(11) 0.0126(12) 0.0034(10)
C5A 0.0156(10) 0.0260(12) 0.0171(10) 0.0007(9) 0.0102(9) 0.0017(9)
C6A 0.0172(10) 0.0179(10) 0.0154(10) 0.0020(8) 0.0092(9) 0.0009(8)
C7A 0.0180(11) 0.0207(11) 0.0212(11) 0.0016(9) 0.0125(10) -0.0010(9)
C8A 0.0270(12) 0.0206(11) 0.0296(13) -0.0066(10) 0.0190(11) -0.0076(10)
C9A 0.0340(13) 0.0173(11) 0.0320(13) -0.0010(10) 0.0231(12) -0.0020(10)
C10A 0.0237(12) 0.0156(11) 0.0267(12) -0.0019(9) 0.0161(10) 0.0011(9)
C11A 0.0204(11) 0.0190(11) 0.0244(12) -0.0055(9) 0.0124(10) -0.0031(9)
C12A 0.0166(11) 0.0216(11) 0.0137(10) -0.0005(8) 0.0070(9) 0.0017(8)
C13A 0.0170(10) 0.0141(10) 0.0167(10) 0.0002(8) 0.0094(9) 0.0000(8)
C14A 0.0221(11) 0.0152(10) 0.0162(10) -0.0013(8) 0.0100(9) -0.0010(9)
C15A 0.0261(12) 0.0144(10) 0.0209(11) -0.0017(8) 0.0168(10) 0.0003(9)
C16A 0.0153(10) 0.0159(10) 0.0229(11) -0.0010(8) 0.0116(9) -0.0004(8)
C17A 0.0154(10) 0.0141(10) 0.0161(10) -0.0013(8) 0.0071(9) -0.0010(8)
C18A 0.0182(11) 0.0137(10) 0.0171(10) -0.0016(8) 0.0115(9) -0.0014(8)
C19A 0.0254(13) 0.0300(13) 0.0290(13) -0.0052(10) 0.0162(11) 0.0047(10)
C20A 0.0290(13) 0.0297(13) 0.0224(12) -0.0035(10) 0.0188(11) -0.0008(10)
C21A 0.0303(13) 0.0177(11) 0.0289(12) -0.0041(9) 0.0196(11) -0.0046(9)
C31A 0.0150(11) 0.0295(13) 0.0248(12) -0.0034(10) 0.0107(10) -0.0013(9)
C32A 0.0251(12) 0.0208(12) 0.0237(12) 0.0012(9) 0.0080(10) 0.0051(10)
C33A 0.0154(11) 0.0322(13) 0.0190(11) -0.0050(10) 0.0064(9) -0.0012(9)
C41A 0.0148(11) 0.0324(13) 0.0227(12) 0.0030(10) 0.0084(10) 0.0035(9)
N1A 0.0165(9) 0.0192(9) 0.0211(9) -0.0018(8) 0.0110(8) -0.0022(7)
N1N 0.0154(10) 0.0313(11) 0.0291(11) 0.0004(9) 0.0094(9) 0.0004(8)
N2A 0.0210(10) 0.0188(9) 0.0205(9) -0.0004(8) 0.0118(8) -0.0001(8)
N3A 0.0151(9) 0.0197(9) 0.0165(9) -0.0019(7) 0.0079(8) -0.0008(7)
O1A 0.0144(7) 0.0167(7) 0.0154(7) -0.0006(6) 0.0093(6) 0.0003(6)
O1B 0.0162(7) 0.0178(8) 0.0187(8) -0.0005(6) 0.0084(6) 0.0006(6)
O1N 0.0383(11) 0.0478(12) 0.0316(10) -0.0095(9) 0.0227(9) -0.0212(9)
O1W 0.0169(8) 0.0250(9) 0.0155(8) -0.0015(7) 0.0090(7) 0.0003(7)
O2A 0.0190(8) 0.0153(7) 0.0203(8) -0.0015(6) 0.0123(7) -0.0032(6)
O2B 0.0158(8) 0.0209(8) 0.0166(7) 0.0036(6) 0.0078(6) -0.0004(6)
O2N 0.0206(9) 0.0331(10) 0.0460(11) -0.0114(9) 0.0127(9) -0.0071(8)
O2W 0.0191(9) 0.0380(10) 0.0179(8) 0.0046(7) 0.0091(8) -0.0074(7)
O3A 0.0156(7) 0.0214(8) 0.0156(7) -0.0042(6) 0.0096(6) -0.0019(6)
O3N 0.0304(11) 0.118(2) 0.0238(10) 0.0017(12) 0.0109(9) -0.0287(12)
O4A 0.0136(8) 0.0376(10) 0.0154(8) -0.0036(7) 0.0070(7) 0.0031(7)

loop_
_atom_type_symbol
_atom_type_description
_atom_type_scat_dispersion_real
_atom_type_scat_dispersion_imag
_atom_type_scat_source
C C 0.0033 0.0016 'International Tables Vol C Tables 4.2.6.8 and 6.1.1.4'
N N 0.0061 0.0033 'International Tables Vol C Tables 4.2.6.8 and 6.1.1.4'
Ni Ni 0.3393 1.1124 'International Tables Vol C Tables 4.2.6.8 and 6.1.1.4'
O O 0.0106 0.0060 'International Tables Vol C Tables 4.2.6.8 and 6.1.1.4'
H H 0.0000 0.0000 'International Tables Vol C Tables 4.2.6.8 and 6.1.1.4'

loop_
_geom_angle_atom_site_label_1
_geom_angle_atom_site_label_2
_geom_angle_atom_site_label_3
_geom_angle
O1B Ni1 O1A 89.57(6)
O1B Ni1 O3A 100.33(6)
O1A Ni1 O3A 76.64(6)
O1B Ni1 N2A 168.17(7)
O1A Ni1 N2A 98.94(7)
O3A Ni1 N2A 89.68(7)
O1B Ni1 N3A 89.11(7)
O1A Ni1 N3A 166.06(6)
O3A Ni1 N3A 89.95(6)
N2A Ni1 N3A 84.57(7)
O1B Ni1 N1A 87.95(7)
O1A Ni1 N1A 88.91(7)
O3A Ni1 N1A 163.18(7)
N2A Ni1 N1A 84.04(7)
N3A Ni1 N1A 104.92(7)
O1A Ni2 O3A 80.39(6)
O1A Ni2 O2W 174.18(7)
O3A Ni2 O2W 105.00(7)
O1A Ni2 O2B 96.08(6)
O3A Ni2 O2B 93.30(7)
O2W Ni2 O2B 85.90(7)
O1A Ni2 O1W 90.31(7)
O3A Ni2 O1W 94.59(7)
O2W Ni2 O1W 87.09(8)
O2B Ni2 O1W 170.58(7)
O1A Ni2 O2A 79.35(6)
O3A Ni2 O2A 158.68(6)
O2W Ni2 O2A 95.54(7)
O2B Ni2 O2A 82.34(6)
O1W Ni2 O2A 92.10(7)
O1A C1A C6A 121.07(19)
O1A C1A C2A 120.26(18)
C6A C1A C2A 118.68(19)
C3A C2A O2A 124.71(19)
C3A C2A C1A 121.1(2)
O2A C2A C1A 114.19(18)
C2A C3A C4A 120.2(2)
C2A C3A H3A 119.9
C4A C3A H3A 119.9
O1B C3B O2B 125.2(2)
O1B C3B C4B 118.1(2)
O2B C3B C4B 116.7(2)
C5A C4A C3A 118.9(2)
C5A C4A C19A 122.1(2)
C3A C4A C19A 119.0(2)
C3B C4B H4B1 109.5
C3B C4B H4B2 109.5
H4B1 C4B H4B2 109.5
C3B C4B H4B3 109.5
H4B1 C4B H4B3 109.5
H4B2 C4B H4B3 109.5
C4A C5A C6A 121.2(2)
C4A C5A H5A 119.4
C6A C5A H5A 119.4
C1A C6A C5A 119.8(2)
C1A C6A C7A 116.67(19)
C5A C6A C7A 123.47(19)
N1A C7A C6A 113.01(17)
N1A C7A H7A1 109.0
C6A C7A H7A1 109.0
N1A C7A H7A2 109.0
C6A C7A H7A2 109.0
H7A1 C7A H7A2 107.8
N1A C8A C9A 112.07(19)
N1A C8A H8A1 109.2
C9A C8A H8A1 109.2
N1A C8A H8A2 109.2
C9A C8A H8A2 109.2
H8A1 C8A H8A2 107.9
N2A C9A C8A 113.88(19)
N2A C9A H9A1 108.8
C8A C9A H9A1 108.8
N2A C9A H9A2 108.8
C8A C9A H9A2 108.8
H9A1 C9A H9A2 107.7
N2A C10A C11A 112.45(18)
N2A C10A H10A 109.1
C11A C10A H10A 109.1
N2A C10A H10B 109.1
C11A C10A H10B 109.1
H10A C10A H10B 107.8
N3A C11A C10A 111.99(18)
N3A C11A H11A 109.2
C10A C11A H11A 109.2
N3A C11A H11B 109.2
C10A C11A H11B 109.2
H11A C11A H11B 107.9
N3A C12A C13A 117.63(18)
N3A C12A H12A 107.9
C13A C12A H12A 107.9
N3A C12A H12B 107.9
C13A C12A H12B 107.9
H12A C12A H12B 107.2
C18A C13A C14A 120.6(2)
C18A C13A C12A 119.98(19)
C14A C13A C12A 119.18(19)
C15A C14A C13A 121.8(2)
C15A C14A H14A 119.1
C13A C14A H14A 119.1
C14A C15A C16A 117.56(19)
C14A C15A C20A 121.5(2)
C16A C15A C20A 120.9(2)
C17A C16A C15A 121.6(2)
C17A C16A H16A 119.2
C15A C16A H16A 119.2
O4A C17A C16A 122.82(19)
O4A C17A C18A 116.57(18)
C16A C17A C18A 120.6(2)
O3A C18A C13A 120.90(19)
O3A C18A C17A 121.53(19)
C13A C18A C17A 117.45(19)
C4A C19A H19A 109.4
C4A C19A H19B 109.4
H19A C19A H19B 109.5
C4A C19A H19C 109.6
H19A C19A H19C 109.5
H19B C19A H19C 109.5
C15A C20A H20A 109.4
C15A C20A H20B 109.4
H20A C20A H20B 109.5
C15A C20A H20C 109.6
H20A C20A H20C 109.5
H20B C20A H20C 109.5
O2A C21A H21A 109.5
O2A C21A H21B 109.5
H21A C21A H21B 109.5
O2A C21A H21C 109.5
H21A C21A H21C 109.5
H21B C21A H21C 109.5
N1A C31A H31A 109.4
N1A C31A H31B 109.5
H31A C31A H31B 109.5
N1A C31A H31C 109.5
H31A C31A H31C 109.5
H31B C31A H31C 109.5
N2A C32A H32A 109.4
N2A C32A H32B 109.5
H32A C32A H32B 109.5
N2A C32A H32C 109.5
H32A C32A H32C 109.5
H32B C32A H32C 109.5
N3A C33A H33A 109.5
N3A C33A H33B 109.5
H33A C33A H33B 109.5
N3A C33A H33C 109.4
H33A C33A H33C 109.5
H33B C33A H33C 109.5
O4A C41A H41A 109.4
O4A C41A H41B 109.7
H41A C41A H41B 109.5
O4A C41A H41C 109.3
H41A C41A H41C 109.5
H41B C41A H41C 109.5
C31A N1A C8A 109.10(17)
C31A N1A C7A 107.43(17)
C8A N1A C7A 109.26(17)
C31A N1A Ni1 117.86(14)
C8A N1A Ni1 102.66(13)
C7A N1A Ni1 110.27(13)
O2N N1N O3N 120.6(2)
O2N N1N O1N 120.0(2)
O3N N1N O1N 119.3(2)
C32A N2A C10A 108.03(18)
C32A N2A C9A 109.51(19)
C10A N2A C9A 112.68(18)
C32A N2A Ni1 112.70(14)
C10A N2A Ni1 104.98(13)
C9A N2A Ni1 108.92(14)
C33A N3A C11A 108.95(17)
C33A N3A C12A 104.71(17)
C11A N3A C12A 112.76(17)
C33A N3A Ni1 115.38(13)
C11A N3A Ni1 107.56(13)
C12A N3A Ni1 107.60(13)
C1A O1A Ni2 112.03(13)
C1A O1A Ni1 119.08(13)
Ni2 O1A Ni1 95.96(6)
C3B O1B Ni1 126.81(14)
Ni2 O1W H11W 105(2)
Ni2 O1W H12W 109(2)
H11W O1W H12W 110(3)
C2A O2A C21A 116.73(17)
C2A O2A Ni2 107.27(12)
C21A O2A Ni2 118.53(12)
C3B O2B Ni2 125.52(14)
Ni2 O2W H22W 128(2)
Ni2 O2W H21W 120(2)
H22W O2W H21W 108(3)
C18A O3A Ni2 132.73(13)
C18A O3A Ni1 129.33(13)
Ni2 O3A Ni1 94.15(6)
C17A O4A C41A 117.31(17)

loop_
_geom_bond_atom_site_label_1
_geom_bond_atom_site_label_2
_geom_bond_distance
Ni1 O1B 2.0419(16)
Ni1 O1A 2.0590(15)
Ni1 O3A 2.1069(17)
Ni1 N2A 2.109(2)
Ni1 N3A 2.1507(19)
Ni1 N1A 2.1873(19)
Ni2 O1A 1.9961(15)
Ni2 O3A 2.0066(15)
Ni2 O2W 2.0273(17)
Ni2 O2B 2.0488(16)
Ni2 O1W 2.0722(17)
Ni2 O2A 2.1575(15)
C1A O1A 1.334(2)
C1A C6A 1.392(3)
C1A C2A 1.407(3)
C2A C3A 1.386(3)
C2A O2A 1.394(3)
C3A C4A 1.396(3)
C3A H3A 0.9300
C3B O1B 1.248(3)
C3B O2B 1.275(3)
C3B C4B 1.507(3)
C4A C5A 1.390(3)
C4A C19A 1.520(3)
C4B H4B1 0.9600
C4B H4B2 0.9600
C4B H4B3 0.9600
C5A C6A 1.401(3)
C5A H5A 0.9300
C6A C7A 1.507(3)
C7A N1A 1.500(3)
C7A H7A1 0.9700
C7A H7A2 0.9700
C8A N1A 1.484(3)
C8A C9A 1.525(3)
C8A H8A1 0.9700
C8A H8A2 0.9700
C9A N2A 1.496(3)
C9A H9A1 0.9700
C9A H9A2 0.9700
C10A N2A 1.489(3)
C10A C11A 1.513(3)
C10A H10A 0.9700
C10A H10B 0.9700
C11A N3A 1.491(3)
C11A H11A 0.9700
C11A H11B 0.9700
C12A N3A 1.504(3)
C12A C13A 1.504(3)
C12A H12A 0.9700
C12A H12B 0.9700
C13A C18A 1.397(3)
C13A C14A 1.399(3)
C14A C15A 1.384(3)
C14A H14A 0.9300
C15A C16A 1.398(3)
C15A C20A 1.508(3)
C16A C17A 1.384(3)
C16A H16A 0.9300
C17A O4A 1.383(3)
C17A C18A 1.418(3)
C18A O3A 1.339(2)
C19A H19A 0.9600
C19A H19B 0.9600
C19A H19C 0.9601
C20A H20A 0.9600
C20A H20B 0.9600
C20A H20C 0.9600
C21A O2A 1.445(3)
C21A H21A 0.9600
C21A H21B 0.9600
C21A H21C 0.9600
C31A N1A 1.477(3)
C31A H31A 0.9600
C31A H31B 0.9600
C31A H31C 0.9600
C32A N2A 1.482(3)
C32A H32A 0.9600
C32A H32B 0.9600
C32A H32C 0.9600
C33A N3A 1.481(3)
C33A H33A 0.9600
C33A H33B 0.9600
C33A H33C 0.9600
C41A O4A 1.427(3)
C41A H41A 0.9600
C41A H41B 0.9600
C41A H41C 0.9600
N1N O2N 1.240(3)
N1N O3N 1.245(3)
N1N O1N 1.248(3)
O1W H11W 0.83(4)
O1W H12W 0.82(4)
O2W H22W 0.85(3)
O2W H21W 0.84(3)
